data_1516028
loop_
_publ_author_name
'Suttil, James A.'
'Wasserscheid, Peter'
'McGuinness, David S.'
'Gardiner, Michael G.'
'Evans, Stephen J.'

_publ_section_title
;
 A survey of pendant donor-functionalised (N,O) phosphine ligands for
 Cr-catalysed ethylene tri- and tetramerisation
;
_journal_issue 8
_journal_name_full 'Catalysis Science &amp; Technology'
_journal_page_first 2574
_journal_paper_doi 10.1039/c4cy00457d
_journal_volume 4
_journal_year 2014
_chemical_formula_sum 'C30 H31 N O P2'
_chemical_formula_weight 483.50
_chemical_name_systematic
; 
 ? 
;
_space_group_IT_number 14
_symmetry_cell_setting monoclinic
_symmetry_Int_Tables_number 14
_symmetry_space_group_name_Hall '-P 2yn'
_symmetry_space_group_name_H-M 'P 1 21/n 1'
_atom_sites_solution_hydrogens geom
_atom_sites_solution_primary direct
_atom_sites_solution_secondary difmap
_audit_creation_method SHELXL-97
_cell_angle_alpha 90.00
_cell_angle_beta 106.913(2)
_cell_angle_gamma 90.00
_cell_formula_units_Z 4
_cell_length_a 8.6080(7)
_cell_length_b 22.5050(8)
_cell_length_c 13.7650(8)
_cell_measurement_reflns_used 40057
_cell_measurement_temperature 100(2)
_cell_measurement_theta_max 28.86
_cell_measurement_theta_min 1.79
_cell_volume 2551.3(3)
_computing_cell_refinement XDS
_computing_data_collection BLU-ICE
_computing_data_reduction XDS
_computing_molecular_graphics
;
'X-SEED (Barbour, 2008) and ORTEPIII (Farrugia, 1998)' 
;
_computing_publication_material 'WinGX (Farrugia, 1999)'
_computing_structure_refinement 'SHELXL-97 (Sheldrick, 1997)'
_computing_structure_solution 'SHELXS-97 (Sheldrick, 1990)'
_diffrn_ambient_temperature 100(2)
_diffrn_detector_area_resol_mean 'ADSC Q210'
_diffrn_measured_fraction_theta_full 0.939
_diffrn_measured_fraction_theta_max 0.939
_diffrn_measurement_device_type '3-BM1 Australian Synchrotron'
_diffrn_measurement_method Rotation
_diffrn_radiation_monochromator Si<111>
_diffrn_radiation_source 'synchrotron BM'
_diffrn_radiation_type Synchrotron
_diffrn_radiation_wavelength 0.71090
_diffrn_reflns_av_R_equivalents 0.0328
_diffrn_reflns_av_sigmaI/netI 0.0186
_diffrn_reflns_limit_h_max 11
_diffrn_reflns_limit_h_min -11
_diffrn_reflns_limit_k_max 30
_diffrn_reflns_limit_k_min -30
_diffrn_reflns_limit_l_max 18
_diffrn_reflns_limit_l_min -18
_diffrn_reflns_number 41516
_diffrn_reflns_theta_full 28.86
_diffrn_reflns_theta_max 28.86
_diffrn_reflns_theta_min 1.79
_exptl_absorpt_coefficient_mu 0.194
_exptl_absorpt_correction_type none
_exptl_crystal_colour colourless
_exptl_crystal_density_diffrn 1.259
_exptl_crystal_density_method 'not measured'
_exptl_crystal_description prism
_exptl_crystal_F_000 1024
_exptl_crystal_size_max 0.05
_exptl_crystal_size_mid 0.05
_exptl_crystal_size_min 0.05
_refine_diff_density_max 0.368
_refine_diff_density_min -0.291
_refine_diff_density_rms 0.046
_refine_ls_extinction_method none
_refine_ls_goodness_of_fit_ref 1.123
_refine_ls_hydrogen_treatment mixed
_refine_ls_matrix_type full
_refine_ls_number_parameters 356
_refine_ls_number_reflns 6283
_refine_ls_number_restraints 0
_refine_ls_restrained_S_all 1.123
_refine_ls_R_factor_all 0.0481
_refine_ls_R_factor_gt 0.0475
_refine_ls_shift/su_max 0.001
_refine_ls_shift/su_mean 0.000
_refine_ls_structure_factor_coef Fsqd
_refine_ls_weighting_details 'calc w=1/[\s^2^(Fo^2^)+(0.0166P)^2^+2.0646P] where P=(Fo^2^+2Fc^2^)/3'
_refine_ls_weighting_scheme calc
_refine_ls_wR_factor_gt 0.1063
_refine_ls_wR_factor_ref 0.1066
_reflns_number_gt 6184
_reflns_number_total 6283
_reflns_threshold_expression >2sigma(I)
_cod_data_source_file c4cy00457d1.cif
_cod_data_source_block c:as28js120c\mono
_cod_depositor_comments 'Adding full bibliography for 1516026--1516030.cif.'
_cod_original_sg_symbol_H-M P21/n
_cod_database_code 1516028

loop_
_symmetry_equiv_pos_as_xyz
'x, y, z'
'-x+1/2, y+1/2, -z+1/2'
'-x, -y, -z'
'x-1/2, -y-1/2, z-1/2'

loop_
_atom_site_label
_atom_site_type_symbol
_atom_site_fract_x
_atom_site_fract_y
_atom_site_fract_z
_atom_site_U_iso_or_equiv
_atom_site_adp_type
_atom_site_occupancy
_atom_site_symmetry_multiplicity
_atom_site_calc_flag
_atom_site_refinement_flags
_atom_site_disorder_assembly
_atom_site_disorder_group
P1 P 0.44119(4) 0.166287(15) 0.24344(3) 0.01977(10) Uani 1 1 d . . .
P2 P 0.64195(5) 0.072444(17) 0.20693(3) 0.02512(10) Uani 1 1 d . A .
O1 O 0.60253(15) 0.15250(8) 0.47957(10) 0.0448(4) Uani 1 1 d . . .
N1 N 0.58008(15) 0.11856(5) 0.28475(9) 0.0236(2) Uani 1 1 d . . .
C1 C 0.35592(17) 0.18323(6) 0.34771(11) 0.0226(3) Uani 1 1 d . . .
H1A H 0.3041 0.1460 0.3631 0.027 Uiso 1 1 calc R . .
C2 C 0.49145(19) 0.20009(8) 0.44408(12) 0.0306(3) Uani 1 1 d . . .
H2 H 0.5520 0.2352 0.4290 0.037 Uiso 1 1 calc R . .
C3 C 0.4206(2) 0.21601(9) 0.53014(12) 0.0349(4) Uani 1 1 d . . .
H3A H 0.3716 0.1800 0.5504 0.042 Uiso 1 1 calc R . .
H3B H 0.5094 0.2294 0.5896 0.042 Uiso 1 1 calc R . .
C4 C 0.2928(2) 0.26439(8) 0.50082(14) 0.0358(4) Uani 1 1 d . . .
H4A H 0.2485 0.2724 0.5583 0.043 Uiso 1 1 calc R . .
H4B H 0.3426 0.3015 0.4852 0.043 Uiso 1 1 calc R . .
C5 C 0.1571(2) 0.24521(7) 0.40892(13) 0.0313(3) Uani 1 1 d . . .
H5A H 0.0753 0.2773 0.3893 0.038 Uiso 1 1 calc R . .
H5B H 0.1030 0.2095 0.4260 0.038 Uiso 1 1 calc R . .
C6 C 0.2236(2) 0.23115(7) 0.31975(12) 0.0290(3) Uani 1 1 d . . .
H6A H 0.2691 0.2678 0.2990 0.035 Uiso 1 1 calc R . .
H6B H 0.1337 0.2173 0.2613 0.035 Uiso 1 1 calc R . .
C7 C 0.51688(18) 0.23588(6) 0.20882(10) 0.0215(3) Uani 1 1 d . . .
C8 C 0.68207(19) 0.24804(7) 0.25064(11) 0.0253(3) Uani 1 1 d . . .
H8 H 0.7519 0.2189 0.2907 0.030 Uiso 1 1 calc R . .
C9 C 0.7443(2) 0.30283(7) 0.23359(12) 0.0295(3) Uani 1 1 d . . .
H9 H 0.8567 0.3109 0.2619 0.035 Uiso 1 1 calc R . .
C10 C 0.6433(2) 0.34561(7) 0.17553(12) 0.0302(3) Uani 1 1 d . . .
H10 H 0.6862 0.3833 0.1654 0.036 Uiso 1 1 calc R . .
C11 C 0.4797(2) 0.33357(7) 0.13210(12) 0.0286(3) Uani 1 1 d . . .
H11 H 0.4109 0.3627 0.0913 0.034 Uiso 1 1 calc R . .
C12 C 0.41634(19) 0.27875(6) 0.14834(11) 0.0247(3) Uani 1 1 d . . .
H12 H 0.3044 0.2705 0.1182 0.030 Uiso 1 1 calc R . .
C13 C 0.27781(18) 0.14221(6) 0.13516(11) 0.0227(3) Uani 1 1 d . . .
C14 C 0.2925(2) 0.14864(7) 0.03766(12) 0.0307(3) Uani 1 1 d . . .
H14 H 0.3808 0.1705 0.0273 0.037 Uiso 1 1 calc R . .
C15 C 0.1784(2) 0.12310(8) -0.04450(12) 0.0362(4) Uani 1 1 d . . .
H15 H 0.1895 0.1273 -0.1108 0.043 Uiso 1 1 calc R . .
C16 C 0.0486(2) 0.09161(7) -0.03049(13) 0.0325(3) Uani 1 1 d . . .
H16 H -0.0294 0.0744 -0.0870 0.039 Uiso 1 1 calc R . .
C17 C 0.0330(2) 0.08528(8) 0.06600(13) 0.0344(4) Uani 1 1 d . . .
H17 H -0.0565 0.0639 0.0757 0.041 Uiso 1 1 calc R . .
C18 C 0.1474(2) 0.10992(7) 0.14893(12) 0.0295(3) Uani 1 1 d . . .
H18 H 0.1368 0.1048 0.2152 0.035 Uiso 1 1 calc R . .
C19 C 0.84580(18) 0.05313(6) 0.28663(11) 0.0236(3) Uani 1 1 d . . .
C20 C 0.9233(2) 0.00476(7) 0.25728(13) 0.0286(3) Uani 1 1 d . . .
H20 H 0.8677 -0.0176 0.1990 0.034 Uiso 1 1 calc R . .
C21 C 1.0794(2) -0.01121(8) 0.31150(14) 0.0333(3) Uani 1 1 d . . .
H21 H 1.1305 -0.0441 0.2901 0.040 Uiso 1 1 calc R . .
C22 C 1.1615(2) 0.02077(8) 0.39730(14) 0.0346(4) Uani 1 1 d . . .
H22 H 1.2687 0.0098 0.4349 0.041 Uiso 1 1 calc R . .
C23 C 1.0866(2) 0.06869(8) 0.42781(13) 0.0339(4) Uani 1 1 d . . .
H23 H 1.1424 0.0905 0.4867 0.041 Uiso 1 1 calc R . .
C24 C 0.9292(2) 0.08513(7) 0.37242(12) 0.0287(3) Uani 1 1 d . . .
H24 H 0.8788 0.1183 0.3935 0.034 Uiso 1 1 calc R . .
C25 C 0.54344(19) 0.00204(7) 0.22322(15) 0.0342(4) Uani 1 1 d . . .
C26A C 0.4871(10) -0.0303(3) 0.1250(6) 0.0345(14) Uani 0.50(2) 1 d P A 1
H26A H 0.5038 -0.0156 0.0641 0.041 Uiso 0.50(2) 1 calc PR A 1
C26B C 0.4572(10) -0.0355(3) 0.1542(8) 0.0381(17) Uani 0.50(2) 1 d P A 2
H26B H 0.4405 -0.0252 0.0850 0.046 Uiso 0.50(2) 1 calc PR A 2
C27A C 0.4081(8) -0.0839(3) 0.1290(9) 0.0411(18) Uani 0.50(2) 1 d P A 1
H27A H 0.3650 -0.1065 0.0689 0.049 Uiso 0.50(2) 1 calc PR A 1
C27B C 0.3881(8) -0.0891(3) 0.1734(11) 0.042(2) Uani 0.50(2) 1 d P A 2
H27B H 0.3346 -0.1144 0.1187 0.051 Uiso 0.50(2) 1 calc PR A 2
C28A C 0.3929(7) -0.1038(3) 0.2192(10) 0.0360(18) Uani 0.50(2) 1 d P A 1
H28A H 0.3382 -0.1402 0.2212 0.043 Uiso 0.50(2) 1 calc PR A 1
C28B C 0.3977(7) -0.1051(2) 0.2718(12) 0.042(2) Uani 0.50(2) 1 d P A 2
H28B H 0.3500 -0.1412 0.2848 0.050 Uiso 0.50(2) 1 calc PR A 2
C29A C 0.4548(9) -0.0723(4) 0.3072(9) 0.0359(16) Uani 0.50(2) 1 d P A 1
H29A H 0.4459 -0.0870 0.3701 0.043 Uiso 0.50(2) 1 calc PR A 1
C29B C 0.4768(10) -0.0685(3) 0.3509(10) 0.0376(17) Uani 0.50(2) 1 d P A 2
H29B H 0.4834 -0.0793 0.4188 0.045 Uiso 0.50(2) 1 calc PR A 2
C30A C 0.5489(12) -0.0143(4) 0.3308(8) 0.0223(13) Uani 0.50(2) 1 d P A 2
H30A H 0.6004 0.0115 0.3852 0.027 Uiso 0.50(2) 1 calc PR A 2
C30B C 0.5285(13) -0.0200(5) 0.3027(8) 0.0302(16) Uani 0.50(2) 1 d P A 1
H30B H 0.5718 0.0013 0.3642 0.036 Uiso 0.50(2) 1 calc PR A 1
H1 H 0.619(4) 0.1329(15) 0.426(3) 0.088 Uiso 1 1 d . . .

loop_
_atom_site_aniso_label
_atom_site_aniso_U_11
_atom_site_aniso_U_22
_atom_site_aniso_U_33
_atom_site_aniso_U_23
_atom_site_aniso_U_13
_atom_site_aniso_U_12
P1 0.02339(18) 0.01787(17) 0.01907(17) -0.00057(12) 0.00776(13) -0.00134(12)
P2 0.0341(2) 0.02028(18) 0.02090(18) -0.00015(13) 0.00779(15) 0.00521(14)
O1 0.0290(6) 0.0794(10) 0.0233(6) -0.0072(6) 0.0034(5) 0.0180(6)
N1 0.0276(6) 0.0206(5) 0.0229(6) -0.0005(4) 0.0078(5) 0.0016(5)
C1 0.0240(6) 0.0236(6) 0.0213(6) -0.0003(5) 0.0080(5) -0.0007(5)
C2 0.0254(7) 0.0435(9) 0.0243(7) -0.0083(6) 0.0094(6) -0.0052(6)
C3 0.0298(8) 0.0513(10) 0.0247(7) -0.0089(7) 0.0096(6) -0.0004(7)
C4 0.0456(10) 0.0331(8) 0.0349(8) -0.0061(7) 0.0213(8) -0.0019(7)
C5 0.0362(8) 0.0307(8) 0.0307(8) 0.0040(6) 0.0157(7) 0.0092(6)
C6 0.0357(8) 0.0290(7) 0.0250(7) 0.0045(6) 0.0130(6) 0.0095(6)
C7 0.0263(7) 0.0196(6) 0.0205(6) -0.0019(5) 0.0095(5) -0.0027(5)
C8 0.0270(7) 0.0257(7) 0.0239(7) -0.0001(5) 0.0082(6) -0.0018(5)
C9 0.0291(7) 0.0311(8) 0.0285(7) -0.0032(6) 0.0087(6) -0.0093(6)
C10 0.0395(9) 0.0256(7) 0.0269(7) -0.0005(6) 0.0117(6) -0.0106(6)
C11 0.0378(8) 0.0230(7) 0.0248(7) 0.0028(5) 0.0090(6) -0.0025(6)
C12 0.0275(7) 0.0233(7) 0.0227(6) 0.0017(5) 0.0066(5) -0.0030(5)
C13 0.0266(7) 0.0195(6) 0.0220(6) -0.0005(5) 0.0072(5) -0.0012(5)
C14 0.0383(8) 0.0318(8) 0.0242(7) -0.0040(6) 0.0123(6) -0.0097(6)
C15 0.0499(10) 0.0374(9) 0.0221(7) -0.0057(6) 0.0116(7) -0.0098(8)
C16 0.0363(8) 0.0302(8) 0.0272(7) -0.0074(6) 0.0032(6) -0.0055(6)
C17 0.0331(8) 0.0371(9) 0.0322(8) -0.0038(7) 0.0083(7) -0.0120(7)
C18 0.0328(8) 0.0325(8) 0.0237(7) -0.0006(6) 0.0089(6) -0.0087(6)
C19 0.0277(7) 0.0200(6) 0.0261(7) -0.0001(5) 0.0126(6) -0.0015(5)
C20 0.0309(8) 0.0240(7) 0.0324(8) -0.0053(6) 0.0118(6) -0.0005(6)
C21 0.0302(8) 0.0295(8) 0.0426(9) -0.0046(7) 0.0142(7) 0.0042(6)
C22 0.0259(7) 0.0411(9) 0.0373(9) -0.0009(7) 0.0103(7) 0.0023(6)
C23 0.0304(8) 0.0399(9) 0.0320(8) -0.0085(7) 0.0101(7) -0.0033(7)
C24 0.0300(7) 0.0269(7) 0.0323(8) -0.0057(6) 0.0138(6) -0.0018(6)
C25 0.0227(7) 0.0194(7) 0.0510(10) -0.0030(7) -0.0040(7) 0.0037(5)
C26A 0.035(3) 0.031(2) 0.033(3) -0.011(2) 0.003(2) -0.0026(19)
C26B 0.033(3) 0.031(2) 0.043(4) -0.006(2) 0.000(2) 0.0020(18)
C27A 0.035(2) 0.031(2) 0.051(4) -0.013(3) 0.001(2) -0.0053(16)
C27B 0.032(2) 0.026(3) 0.060(6) -0.007(3) 0.000(4) -0.007(2)
C28A 0.025(2) 0.021(3) 0.064(6) -0.002(3) 0.016(4) -0.0017(16)
C28B 0.0234(18) 0.0170(19) 0.086(7) 0.005(3) 0.018(3) 0.0003(14)
C29A 0.029(2) 0.028(3) 0.054(4) 0.013(3) 0.017(3) 0.0081(19)
C29B 0.030(3) 0.0207(19) 0.069(5) 0.013(3) 0.025(3) 0.0066(17)
C30A 0.018(2) 0.013(2) 0.033(4) 0.000(2) 0.004(3) -0.0027(15)
C30B 0.024(3) 0.026(2) 0.035(4) -0.010(3) 0.000(3) -0.0018(18)

loop_
_atom_type_symbol
_atom_type_description
_atom_type_scat_dispersion_real
_atom_type_scat_dispersion_imag
_atom_type_scat_source
C C 0.0033 0.0016 'International Tables Vol C Tables 4.2.6.8 and 6.1.1.4'
H H 0.0000 0.0000 'International Tables Vol C Tables 4.2.6.8 and 6.1.1.4'
N N 0.0061 0.0033 'International Tables Vol C Tables 4.2.6.8 and 6.1.1.4'
O O 0.0106 0.0060 'International Tables Vol C Tables 4.2.6.8 and 6.1.1.4'
P P 0.1023 0.0942 'International Tables Vol C Tables 4.2.6.8 and 6.1.1.4'

loop_
_geom_angle_atom_site_label_1
_geom_angle_atom_site_label_2
_geom_angle_atom_site_label_3
_geom_angle
N1 P1 C13 114.66(7)
N1 P1 C7 112.87(7)
C13 P1 C7 107.15(7)
N1 P1 C1 107.00(7)
C13 P1 C1 108.37(7)
C7 P1 C1 106.42(6)
N1 P2 C19 100.98(6)
N1 P2 C25 102.16(8)
C19 P2 C25 96.77(7)
C2 O1 H1 109(2)
P1 N1 P2 122.30(8)
C6 C1 C2 111.38(13)
C6 C1 P1 112.78(10)
C2 C1 P1 110.54(10)
C6 C1 H1A 107.3
C2 C1 H1A 107.3
P1 C1 H1A 107.3
O1 C2 C3 106.89(14)
O1 C2 C1 112.05(13)
C3 C2 C1 110.73(13)
O1 C2 H2 109.0
C3 C2 H2 109.0
C1 C2 H2 109.0
C4 C3 C2 112.64(15)
C4 C3 H3A 109.1
C2 C3 H3A 109.1
C4 C3 H3B 109.1
C2 C3 H3B 109.1
H3A C3 H3B 107.8
C5 C4 C3 109.98(14)
C5 C4 H4A 109.7
C3 C4 H4A 109.7
C5 C4 H4B 109.7
C3 C4 H4B 109.7
H4A C4 H4B 108.2
C4 C5 C6 110.55(14)
C4 C5 H5A 109.5
C6 C5 H5A 109.5
C4 C5 H5B 109.5
C6 C5 H5B 109.5
H5A C5 H5B 108.1
C5 C6 C1 111.58(12)
C5 C6 H6A 109.3
C1 C6 H6A 109.3
C5 C6 H6B 109.3
C1 C6 H6B 109.3
H6A C6 H6B 108.0
C8 C7 C12 119.33(13)
C8 C7 P1 117.49(11)
C12 C7 P1 123.05(11)
C9 C8 C7 119.98(14)
C9 C8 H8 120.0
C7 C8 H8 120.0
C10 C9 C8 120.39(15)
C10 C9 H9 119.8
C8 C9 H9 119.8
C9 C10 C11 120.06(14)
C9 C10 H10 120.0
C11 C10 H10 120.0
C10 C11 C12 119.98(15)
C10 C11 H11 120.0
C12 C11 H11 120.0
C11 C12 C7 120.22(14)
C11 C12 H12 119.9
C7 C12 H12 119.9
C14 C13 C18 119.17(14)
C14 C13 P1 119.76(12)
C18 C13 P1 120.48(11)
C15 C14 C13 120.06(15)
C15 C14 H14 120.0
C13 C14 H14 120.0
C16 C15 C14 120.50(15)
C16 C15 H15 119.8
C14 C15 H15 119.8
C17 C16 C15 119.70(15)
C17 C16 H16 120.1
C15 C16 H16 120.1
C16 C17 C18 120.40(15)
C16 C17 H17 119.8
C18 C17 H17 119.8
C17 C18 C13 120.15(15)
C17 C18 H18 119.9
C13 C18 H18 119.9
C24 C19 C20 118.51(14)
C24 C19 P2 123.61(12)
C20 C19 P2 117.84(12)
C21 C20 C19 121.20(15)
C21 C20 H20 119.4
C19 C20 H20 119.4
C20 C21 C22 119.97(15)
C20 C21 H21 120.0
C22 C21 H21 120.0
C23 C22 C21 119.71(16)
C23 C22 H22 120.1
C21 C22 H22 120.1
C22 C23 C24 120.29(16)
C22 C23 H23 119.9
C24 C23 H23 119.9
C19 C24 C23 120.33(15)
C19 C24 H24 119.8
C23 C24 H24 119.8
C30B C25 C26B 101.3(9)
C30B C25 C26A 121.0(7)
C26B C25 C26A 21.5(3)
C30B C25 C30A 12.1(6)
C26B C25 C30A 113.4(8)
C26A C25 C30A 132.8(6)
C30B C25 P2 128.4(5)
C26B C25 P2 130.0(5)
C26A C25 P2 110.5(4)
C30A C25 P2 116.4(3)
C27A C26A C25 115.0(5)
C27A C26A H26A 122.5
C25 C26A H26A 122.5
C25 C26B C27B 126.3(7)
C25 C26B H26B 116.8
C27B C26B H26B 116.8
C28A C27A C26A 119.9(6)
C28A C27A H27A 120.1
C26A C27A H27A 120.1
C28B C27B C26B 120.1(6)
C28B C27B H27B 120.0
C26B C27B H27B 120.0
C27A C28A C29A 121.3(6)
C27A C28A H28A 119.3
C29A C28A H28A 119.3
C29B C28B C27B 119.7(5)
C29B C28B H28B 120.2
C27B C28B H28B 120.2
C30B C29A C28A 118.6(8)
C30B C29A H29A 120.7
C28A C29A H29A 120.7
C28B C29B C30A 119.9(8)
C28B C29B H29B 120.0
C30A C29B H29B 120.0
C29B C30A C25 120.3(11)
C29B C30A H30A 119.9
C25 C30A H30A 119.9
C25 C30B C29A 124.1(11)
C25 C30B H30B 117.9
C29A C30B H30B 117.9

loop_
_geom_bond_atom_site_label_1
_geom_bond_atom_site_label_2
_geom_bond_distance
P1 N1 1.5846(13)
P1 C13 1.8092(15)
P1 C7 1.8126(14)
P1 C1 1.8322(15)
P2 N1 1.6853(13)
P2 C19 1.8307(16)
P2 C25 1.8413(18)
O1 C2 1.424(2)
O1 H1 0.91(4)
C1 C6 1.534(2)
C1 C2 1.538(2)
C1 H1A 1.0000
C2 C3 1.524(2)
C2 H2 1.0000
C3 C4 1.517(3)
C3 H3A 0.9900
C3 H3B 0.9900
C4 C5 1.514(3)
C4 H4A 0.9900
C4 H4B 0.9900
C5 C6 1.531(2)
C5 H5A 0.9900
C5 H5B 0.9900
C6 H6A 0.9900
C6 H6B 0.9900
C7 C8 1.397(2)
C7 C12 1.398(2)
C8 C9 1.391(2)
C8 H8 0.9500
C9 C10 1.384(2)
C9 H9 0.9500
C10 C11 1.387(2)
C10 H10 0.9500
C11 C12 1.393(2)
C11 H11 0.9500
C12 H12 0.9500
C13 C14 1.392(2)
C13 C18 1.396(2)
C14 C15 1.389(2)
C14 H14 0.9500
C15 C16 1.383(3)
C15 H15 0.9500
C16 C17 1.381(2)
C16 H16 0.9500
C17 C18 1.388(2)
C17 H17 0.9500
C18 H18 0.9500
C19 C24 1.391(2)
C19 C20 1.396(2)
C20 C21 1.381(2)
C20 H20 0.9500
C21 C22 1.388(2)
C21 H21 0.9500
C22 C23 1.383(2)
C22 H22 0.9500
C23 C24 1.398(2)
C23 H23 0.9500
C24 H24 0.9500
C25 C30B 1.242(11)
C25 C26B 1.326(8)
C25 C26A 1.487(7)
C25 C30A 1.513(10)
C26A C27A 1.393(9)
C26A H26A 0.9500
C26B C27B 1.404(9)
C26B H26B 0.9500
C27A C28A 1.362(8)
C27A H27A 0.9500
C27B C28B 1.380(9)
C27B H27B 0.9500
C28A C29A 1.371(9)
C28A H28A 0.9500
C28B C29B 1.377(9)
C28B H28B 0.9500
C29A C30B 1.346(13)
C29A H29A 0.9500
C29B C30A 1.432(11)
C29B H29B 0.9500
C30A H30A 0.9500
C30B H30B 0.9500

loop_
_geom_torsion_atom_site_label_1
_geom_torsion_atom_site_label_2
_geom_torsion_atom_site_label_3
_geom_torsion_atom_site_label_4
_geom_torsion
C13 P1 N1 P2 36.53(11)
C7 P1 N1 P2 -86.55(10)
C1 P1 N1 P2 156.72(8)
C19 P2 N1 P1 157.35(9)
C25 P2 N1 P1 -103.17(10)
N1 P1 C1 C6 177.64(11)
C13 P1 C1 C6 -58.23(12)
C7 P1 C1 C6 56.72(12)
N1 P1 C1 C2 52.22(12)
C13 P1 C1 C2 176.35(11)
C7 P1 C1 C2 -68.70(12)
C6 C1 C2 O1 171.34(13)
P1 C1 C2 O1 -62.45(15)
C6 C1 C2 C3 52.11(18)
P1 C1 C2 C3 178.32(12)
O1 C2 C3 C4 -177.05(14)
C1 C2 C3 C4 -54.8(2)
C2 C3 C4 C5 57.83(19)
C3 C4 C5 C6 -57.99(18)
C4 C5 C6 C1 56.96(18)
C2 C1 C6 C5 -53.92(18)
P1 C1 C6 C5 -178.88(11)
N1 P1 C7 C8 -20.48(13)
C13 P1 C7 C8 -147.64(11)
C1 P1 C7 C8 96.59(12)
N1 P1 C7 C12 163.75(12)
C13 P1 C7 C12 36.59(14)
C1 P1 C7 C12 -79.18(13)
C12 C7 C8 C9 1.3(2)
P1 C7 C8 C9 -174.64(12)
C7 C8 C9 C10 0.2(2)
C8 C9 C10 C11 -1.4(2)
C9 C10 C11 C12 1.1(2)
C10 C11 C12 C7 0.4(2)
C8 C7 C12 C11 -1.6(2)
P1 C7 C12 C11 174.11(12)
N1 P1 C13 C14 -85.53(14)
C7 P1 C13 C14 40.57(14)
C1 P1 C13 C14 155.04(13)
N1 P1 C13 C18 85.57(14)
C7 P1 C13 C18 -148.33(13)
C1 P1 C13 C18 -33.86(15)
C18 C13 C14 C15 0.0(2)
P1 C13 C14 C15 171.22(14)
C13 C14 C15 C16 0.6(3)
C14 C15 C16 C17 -0.3(3)
C15 C16 C17 C18 -0.5(3)
C16 C17 C18 C13 1.1(3)
C14 C13 C18 C17 -0.8(2)
P1 C13 C18 C17 -171.98(13)
N1 P2 C19 C24 -16.61(14)
C25 P2 C19 C24 -120.44(14)
N1 P2 C19 C20 165.63(12)
C25 P2 C19 C20 61.80(13)
C24 C19 C20 C21 -0.2(2)
P2 C19 C20 C21 177.68(13)
C19 C20 C21 C22 0.5(3)
C20 C21 C22 C23 -0.3(3)
C21 C22 C23 C24 -0.3(3)
C20 C19 C24 C23 -0.3(2)
P2 C19 C24 C23 -178.08(13)
C22 C23 C24 C19 0.6(3)
N1 P2 C25 C30B -41.1(7)
C19 P2 C25 C30B 61.7(7)
N1 P2 C25 C26B 131.7(5)
C19 P2 C25 C26B -125.5(5)
N1 P2 C25 C26A 142.5(3)
C19 P2 C25 C26A -114.7(3)
N1 P2 C25 C30A -43.0(4)
C19 P2 C25 C30A 59.8(4)
C30B C25 C26A C27A 4.3(10)
C26B C25 C26A C27A -21.8(12)
C30A C25 C26A C27A 7.8(10)
P2 C25 C26A C27A -178.9(5)
C30B C25 C26B C27B -6.9(9)
C26A C25 C26B C27B 150(2)
C30A C25 C26B C27B -6.3(9)
P2 C25 C26B C27B 178.9(5)
C25 C26A C27A C28A -2.3(9)
C25 C26B C27B C28B 4.4(11)
C26A C27A C28A C29A -0.4(10)
C26B C27B C28B C29B -0.6(10)
C27A C28A C29A C30B 1.6(11)
C27B C28B C29B C30A -0.2(10)
C28B C29B C30A C25 -2.0(12)
C30B C25 C30A C29B 8(4)
C26B C25 C30A C29B 5.0(10)
C26A C25 C30A C29B -6.4(12)
P2 C25 C30A C29B -179.4(6)
C26B C25 C30B C29A 6.0(12)
C26A C25 C30B C29A -3.5(14)
C30A C25 C30B C29A -171(5)
P2 C25 C30B C29A -179.6(6)
C28A C29A C30B C25 0.5(15)
